data_2105831
loop_
_publ_author_name
'Rodr\'iguez-Velamaz\'an, Jos\'e Alberto'
'Ca\~nadillas-Delgado, Laura'
'Castro, Miguel'
'McIntyre, Garry J.'
'Real, Jos\'e Antonio'

_publ_section_title
;
 Temperature- and pressure-dependent structural study of
 {Fe(pmd)~2~[Ag(CN)~2~]~2~}~<i>n~</i> spin-crossover compound by neutron
 Laue diffraction
;
_journal_coeditor_code XK5013
_journal_issue 3
_journal_name_full 'Acta Crystallographica Section B'
_journal_page_first 436
_journal_page_last 443
_journal_paper_doi 10.1107/S2052520614003023
_journal_volume 70
_journal_year 2014
_chemical_formula_moiety 'C12 H8 Ag2 Fe N8'
_chemical_formula_sum 'C12 H8 Ag2 Fe N8'
_chemical_formula_weight 535.83
_space_group_IT_number 56
_symmetry_cell_setting orthorhombic
_symmetry_space_group_name_Hall '-P 2ab 2ac'
_symmetry_space_group_name_H-M 'P c c n'
_atom_sites_solution_hydrogens difmap
_atom_sites_solution_primary direct
_atom_sites_solution_secondary difmap
_audit_creation_method SHELXL-97
_cell_angle_alpha 90.00
_cell_angle_beta 90.00
_cell_angle_gamma 90.00
_cell_formula_units_Z 4
_cell_length_a 15.7820(15)
_cell_length_b 8.2430(15)
_cell_length_c 13.3100(15)
_cell_measurement_temperature 290(2)
_cell_volume 1731.5(4)
_computing_cell_refinement 'NEWLAUEGEN (J. Campbell et al, 1998)'
_computing_data_reduction 'ARGONNE-BOXES(C. Wilkinson et al,1988)& LAUENORM (J. W. Campbell et al,1986'
_computing_structure_refinement 'SHELXL-97 (Sheldrick, 1997)'
_diffrn_ambient_temperature 290(2)
_diffrn_measured_fraction_theta_full 0.746
_diffrn_measured_fraction_theta_max 0.746
_diffrn_measurement_device_type 'ILL-VIVALDI Laue single xtal diffractometer'
_diffrn_radiation_source 'ILL neutron source'
_diffrn_radiation_type neutron
_diffrn_radiation_wavelength 0.90-3.00
_diffrn_reflns_av_R_equivalents 0.2274
_diffrn_reflns_av_sigmaI/netI 0.1538
_diffrn_reflns_limit_h_max 18
_diffrn_reflns_limit_h_min -11
_diffrn_reflns_limit_k_max 9
_diffrn_reflns_limit_k_min -9
_diffrn_reflns_limit_l_max 14
_diffrn_reflns_limit_l_min -15
_diffrn_reflns_number 5485
_diffrn_reflns_theta_full 31.53
_diffrn_reflns_theta_max 31.53
_diffrn_reflns_theta_min 4.03
_exptl_absorpt_coefficient_mu 0.078
_exptl_absorpt_correction_type none
_exptl_crystal_colour orange-yellow
_exptl_crystal_density_diffrn 2.055
_exptl_crystal_density_method 'not measured'
_exptl_crystal_description prism
_exptl_crystal_F_000 584
_exptl_crystal_size_max 1.0
_exptl_crystal_size_mid 0.6
_exptl_crystal_size_min 0.5
_refine_diff_density_max 0.471
_refine_diff_density_min -0.537
_refine_ls_extinction_method none
_refine_ls_goodness_of_fit_ref 1.298
_refine_ls_hydrogen_treatment refall
_refine_ls_matrix_type full
_refine_ls_number_parameters 142
_refine_ls_number_reflns 1068
_refine_ls_number_restraints 0
_refine_ls_restrained_S_all 1.298
_refine_ls_R_factor_all 0.1670
_refine_ls_R_factor_gt 0.1140
_refine_ls_shift/su_max 0.000
_refine_ls_shift/su_mean 0.000
_refine_ls_structure_factor_coef Fsqd
_refine_ls_weighting_details 'calc w=1/[\s^2^(Fo^2^)+(0.0625P)^2^+3.3037P] where P=(Fo^2^+2Fc^2^)/3'
_refine_ls_weighting_scheme calc
_refine_ls_wR_factor_gt 0.1556
_refine_ls_wR_factor_ref 0.1683
_reflns_number_gt 860
_reflns_number_total 1068
_reflns_threshold_expression >2sigma(I)
_cod_data_source_file xk5013sup1.cif
_cod_data_source_block fepmd13
_cod_depositor_comments 'Adding full bibliography for 2105819--2105831.cif.'
_cod_database_code 2105831

loop_
_symmetry_equiv_pos_as_xyz
'x, y, z'
'-x+1/2, -y+1/2, z'
'x+1/2, -y, -z+1/2'
'-x, y+1/2, -z+1/2'
'-x, -y, -z'
'x-1/2, y-1/2, -z'
'-x-1/2, y, z-1/2'
'x, -y-1/2, z-1/2'

loop_
_atom_site_type_symbol
_atom_site_label
_atom_site_fract_x
_atom_site_fract_y
_atom_site_fract_z
_atom_site_U_iso_or_equiv
_atom_site_adp_type
_atom_site_calc_flag
_atom_site_refinement_flags
_atom_site_occupancy
_atom_site_symmetry_multiplicity
C C1 0.3857(2) 0.0795(6) 0.1965(3) 0.0371(11) Uani d . 1 1
C C2 0.5935(3) 0.3244(6) 0.0485(3) 0.0400(12) Uani d . 1 1
C C3 0.5496(3) 0.3203(7) -0.1137(3) 0.0426(12) Uani d . 1 1
C C4 0.5869(3) 0.4685(7) -0.1296(4) 0.0515(14) Uani d . 1 1
C C5 0.3274(2) 0.0760(6) -0.1265(3) 0.0390(11) Uani d . 1 1
C C6 0.6289(4) 0.5389(8) -0.0496(4) 0.0512(13) Uani d . 1 1
Ag Ag1 0.2915(3) 0.0844(6) 0.3051(3) 0.0395(13) Uani d . 1 1
Fe Fe1 0.5000 0.0000 0.0000 0.0241(12) Uani d S 1 2
N N1 0.39086(17) 0.0610(5) -0.0850(2) 0.0385(9) Uani d . 1 1
N N2 0.43564(18) 0.0710(5) 0.1347(2) 0.0402(9) Uani d . 1 1
N N3 0.6314(2) 0.4675(5) 0.0405(3) 0.0483(10) Uani d . 1 1
N N4 0.5532(2) 0.2458(4) -0.0243(2) 0.0342(8) Uani d . 1 1
H H2 0.5953(8) 0.2643(15) 0.1200(8) 0.078(4) Uani d . 1 1
H H3 0.5138(8) 0.2582(14) -0.1714(9) 0.071(3) Uani d . 1 1
H H4 0.5851(10) 0.5259(18) -0.2041(11) 0.096(4) Uani d . 1 1
H H6 0.6611(10) 0.6551(18) -0.0562(10) 0.096(4) Uani d . 1 1

loop_
_atom_site_aniso_label
_atom_site_aniso_U_11
_atom_site_aniso_U_22
_atom_site_aniso_U_33
_atom_site_aniso_U_12
_atom_site_aniso_U_13
_atom_site_aniso_U_23
C1 0.039(2) 0.042(3) 0.031(2) 0.004(2) 0.0100(17) -0.0007(19)
C2 0.048(2) 0.044(3) 0.028(3) -0.014(2) -0.0028(17) 0.001(2)
C3 0.054(3) 0.044(3) 0.030(2) -0.004(2) -0.0025(19) 0.005(2)
C4 0.070(3) 0.047(4) 0.038(3) -0.013(2) 0.003(2) 0.011(3)
C5 0.030(2) 0.053(3) 0.035(2) 0.001(2) -0.0090(16) 0.005(2)
C6 0.067(3) 0.037(3) 0.050(3) -0.014(3) 0.002(2) 0.008(3)
Ag1 0.035(2) 0.044(4) 0.040(3) 0.008(2) 0.0155(18) 0.008(2)
Fe1 0.021(2) 0.031(4) 0.020(2) -0.0012(14) -0.0003(12) -0.0017(14)
N1 0.0286(15) 0.050(2) 0.0374(19) 0.0018(15) -0.0084(13) 0.0016(16)
N2 0.0390(15) 0.051(3) 0.0307(17) 0.0029(16) 0.0131(13) -0.0024(15)
N3 0.062(2) 0.042(2) 0.041(2) -0.0142(18) -0.0026(16) -0.0008(17)
N4 0.0389(16) 0.035(2) 0.0288(15) -0.0049(13) -0.0002(14) 0.0024(13)
H2 0.130(10) 0.071(9) 0.034(6) -0.035(7) -0.022(5) 0.015(5)
H3 0.104(8) 0.062(9) 0.048(7) -0.018(6) -0.021(6) 0.007(5)
H4 0.147(12) 0.077(10) 0.065(9) -0.027(8) -0.008(7) 0.028(7)
H6 0.132(11) 0.074(10) 0.082(9) -0.049(9) -0.001(7) 0.012(7)

loop_
_atom_type_symbol
_atom_type_description
_atom_type_scat_dispersion_real
_atom_type_scat_dispersion_imag
_atom_type_scat_source
C C 0.0000 0.0000 'International Tables Vol C Tables 4.2.6.8 and 6.1.1.4'
H H 0.0000 0.0000 'International Tables Vol C Tables 4.2.6.8 and 6.1.1.4'
Ag Ag 0.0000 0.0000 'International Tables Vol C Tables 4.2.6.8 and 6.1.1.4'
Fe Fe 0.0000 0.0000 'International Tables Vol C Tables 4.2.6.8 and 6.1.1.4'
N N 0.0000 0.0000 'International Tables Vol C Tables 4.2.6.8 and 6.1.1.4'

loop_
_geom_angle_atom_site_label_1
_geom_angle_atom_site_label_2
_geom_angle_atom_site_label_3
_geom_angle_site_symmetry_1
_geom_angle_site_symmetry_3
_geom_angle
N2 C1 Ag1 . . 176.8(4)
N3 C2 N4 . . 126.2(4)
N3 C2 H2 . . 118.1(7)
N4 C2 H2 . . 115.8(7)
N4 C3 C4 . . 121.8(4)
N4 C3 H3 . . 115.8(7)
C4 C3 H3 . . 122.4(7)
C3 C4 C6 . . 117.4(5)
C3 C4 H4 . . 120.7(9)
C6 C4 H4 . . 121.8(9)
N1 C5 Ag1 . 7_655 174.8(4)
N3 C6 C4 . . 121.4(6)
N3 C6 H6 . . 116.4(9)
C4 C6 H6 . . 122.2(9)
C1 Ag1 C5 . 7_656 161.5(3)
C1 Ag1 N3 . 4_645 102.1(2)
C5 Ag1 N3 7_656 4_645 93.7(2)
C1 Ag1 Ag1 . 2 109.1(2)
C5 Ag1 Ag1 7_656 2 69.0(2)
N3 Ag1 Ag1 4_645 2 122.78(17)
N1 Fe1 N1 5_655 . 180.0(3)
N1 Fe1 N2 5_655 5_655 89.79(12)
N1 Fe1 N2 . 5_655 90.21(12)
N1 Fe1 N2 5_655 . 90.21(12)
N1 Fe1 N2 . . 89.79(12)
N2 Fe1 N2 5_655 . 180.00(15)
N1 Fe1 N4 5_655 . 89.27(13)
N1 Fe1 N4 . . 90.73(13)
N2 Fe1 N4 5_655 . 87.01(13)
N2 Fe1 N4 . . 92.99(13)
N1 Fe1 N4 5_655 5_655 90.73(13)
N1 Fe1 N4 . 5_655 89.27(13)
N2 Fe1 N4 5_655 5_655 92.99(13)
N2 Fe1 N4 . 5_655 87.01(13)
N4 Fe1 N4 . 5_655 180.0(2)
C5 N1 Fe1 . . 171.3(4)
C1 N2 Fe1 . . 161.4(4)
C2 N3 C6 . . 116.8(4)
C2 N3 Ag1 . 4_655 118.7(3)
C6 N3 Ag1 . 4_655 124.5(4)
C2 N4 C3 . . 116.4(4)
C2 N4 Fe1 . . 121.3(3)
C3 N4 Fe1 . . 122.2(3)

loop_
_geom_bond_atom_site_label_1
_geom_bond_atom_site_label_2
_geom_bond_site_symmetry_2
_geom_bond_distance
C1 N2 . 1.142(5)
C1 Ag1 . 2.074(5)
C2 N3 . 1.327(6)
C2 N4 . 1.329(6)
C2 H2 . 1.073(13)
C3 N4 . 1.339(6)
C3 C4 . 1.372(8)
C3 H3 . 1.082(14)
C4 C6 . 1.381(8)
C4 H4 . 1.100(16)
C5 N1 . 1.150(5)
C5 Ag1 7_655 2.088(5)
C6 N3 . 1.336(8)
C6 H6 . 1.088(17)
Ag1 C5 7_656 2.088(5)
Ag1 N3 4_645 2.576(6)
Ag1 Ag1 2 3.028(10)
Fe1 N1 5_655 2.121(3)
Fe1 N1 . 2.121(3)
Fe1 N2 5_655 2.142(3)
Fe1 N2 . 2.142(3)
Fe1 N4 . 2.217(3)
Fe1 N4 5_655 2.217(3)
N3 Ag1 4_655 2.576(6)
